data_4123266
loop_
_publ_author_name
'Tsurumaki, Eiji'
'Sung, Jooyoung'
'Kim, Dongho'
'Osuka, Atsuhiro'

_publ_section_title
;
 Subporphyrinato Boron(III) Hydrides.
;
_journal_issue 3
_journal_name_full 'Journal of the American Chemical Society'
_journal_page_first 1056
_journal_page_last 1059
_journal_paper_doi 10.1021/ja5126269
_journal_volume 137
_journal_year 2015
_chemical_formula_moiety 'C48 H44 B N3 O'
_chemical_formula_sum 'C48 H44 B N3 O'
_chemical_formula_weight 689.67
_chemical_name_systematic
; 
 ? 
;
_space_group_IT_number 2
_symmetry_cell_setting triclinic
_symmetry_Int_Tables_number 2
_symmetry_space_group_name_Hall '-P 1'
_symmetry_space_group_name_H-M 'P -1'
_atom_sites_solution_hydrogens geom
_atom_sites_solution_primary direct
_atom_sites_solution_secondary difmap
_audit_creation_method SHELXL-97
_cell_angle_alpha 71.341(14)
_cell_angle_beta 74.45(3)
_cell_angle_gamma 83.50(3)
_cell_formula_units_Z 2
_cell_length_a 10.0454(19)
_cell_length_b 12.488(3)
_cell_length_c 15.612(2)
_cell_measurement_reflns_used 1859
_cell_measurement_temperature 93(2)
_cell_measurement_theta_max 68.2
_cell_measurement_theta_min 25.5
_cell_volume 1786.8(7)
_computing_structure_refinement 'SHELXL-97 (Sheldrick, 1997)'
_computing_structure_solution 'SHELXS-97 (Sheldrick, 1990)'
_diffrn_ambient_temperature 93(2)
_diffrn_detector_area_resol_mean 5.814
_diffrn_measured_fraction_theta_full 0.973
_diffrn_measured_fraction_theta_max 0.973
_diffrn_measurement_device_type 'Rigaku XtaLAB P200'
_diffrn_measurement_method \w
_diffrn_radiation_monochromator graphite
_diffrn_radiation_source 'fine-focus sealed tube'
_diffrn_radiation_type CuK\a
_diffrn_radiation_wavelength 1.54187
_diffrn_reflns_av_R_equivalents 0.0254
_diffrn_reflns_av_sigmaI/netI 0.0219
_diffrn_reflns_limit_h_max 11
_diffrn_reflns_limit_h_min -11
_diffrn_reflns_limit_k_max 14
_diffrn_reflns_limit_k_min -14
_diffrn_reflns_limit_l_max 18
_diffrn_reflns_limit_l_min -18
_diffrn_reflns_number 22403
_diffrn_reflns_theta_full 65.99
_diffrn_reflns_theta_max 65.99
_diffrn_reflns_theta_min 6.65
_exptl_absorpt_coefficient_mu 0.583
_exptl_absorpt_correction_T_max 0.9494
_exptl_absorpt_correction_T_min 0.8399
_exptl_absorpt_correction_type multi-scan
_exptl_absorpt_process_details 'REQAB (Rigaku, 1998)'
_exptl_crystal_colour Orange
_exptl_crystal_density_diffrn 1.282
_exptl_crystal_density_method 'not measured'
_exptl_crystal_description Prism
_exptl_crystal_F_000 732
_exptl_crystal_size_max 0.31
_exptl_crystal_size_mid 0.14
_exptl_crystal_size_min 0.09
_refine_diff_density_max 0.792
_refine_diff_density_min -0.292
_refine_diff_density_rms 0.051
_refine_ls_extinction_method none
_refine_ls_goodness_of_fit_ref 1.007
_refine_ls_hydrogen_treatment mixed
_refine_ls_matrix_type full
_refine_ls_number_parameters 478
_refine_ls_number_reflns 6053
_refine_ls_number_restraints 0
_refine_ls_restrained_S_all 1.007
_refine_ls_R_factor_all 0.0510
_refine_ls_R_factor_gt 0.0486
_refine_ls_shift/su_max 0.000
_refine_ls_shift/su_mean 0.000
_refine_ls_structure_factor_coef Fsqd
_refine_ls_weighting_details 'calc w=1/[\s^2^(Fo^2^)+(0.0737P)^2^+1.2435P] where P=(Fo^2^+2Fc^2^)/3'
_refine_ls_weighting_scheme calc
_refine_ls_wR_factor_gt 0.1292
_refine_ls_wR_factor_ref 0.1314
_reflns_number_gt 5616
_reflns_number_total 6053
_reflns_threshold_expression >2sigma(I)
_cod_data_source_file ja5126269_si_006.cif
_cod_data_source_block 40902tsu
_cod_depositor_comments
;
The following automatic conversions were performed:

'_exptl_absorpt_correction_type' value 'Multi-scan' changed to
'multi-scan' according to
/home/saulius/struct/COD-crude-data--automatic-downloads/rss-feeds/ACS/lib/dictionaries/cif_core.dic
dictionary named 'cif_core.dic' version 2.4.2 from 2011-04-26.

Automatic conversion script
Id: cif_fix_values 2935 2014-11-11 08:27:57Z andrius 

 Adding full bibliography for 4123265--4123269.cif.
;
_cod_original_cell_volume 1786.8(6)
_cod_database_code 4123266

loop_
_symmetry_equiv_pos_as_xyz
'x, y, z'
'-x, -y, -z'

loop_
_atom_site_label
_atom_site_type_symbol
_atom_site_fract_x
_atom_site_fract_y
_atom_site_fract_z
_atom_site_U_iso_or_equiv
_atom_site_adp_type
_atom_site_occupancy
_atom_site_symmetry_multiplicity
_atom_site_calc_flag
_atom_site_refinement_flags
B1 B 0.79472(19) -0.06221(15) 0.25846(12) 0.0175(4) Uani 1 1 d .
O1 O 0.70242(12) 0.00563(9) 0.20478(8) 0.0201(3) Uani 1 1 d .
N1 N 0.77898(14) -0.18825(11) 0.28861(9) 0.0167(3) Uani 1 1 d .
N2 N 0.94107(14) -0.04497(11) 0.20166(9) 0.0169(3) Uani 1 1 d .
N3 N 0.79123(14) -0.03734(11) 0.34725(9) 0.0164(3) Uani 1 1 d .
C1 C 0.69510(16) -0.24799(14) 0.37107(11) 0.0177(3) Uani 1 1 d .
C2 C 0.68535(17) -0.35734(14) 0.36163(11) 0.0202(4) Uani 1 1 d .
H1 H 0.6304 -0.4155 0.4049 0.024 Uiso 1 1 calc R
C3 C 0.77083(17) -0.36125(14) 0.27795(12) 0.0205(4) Uani 1 1 d .
H2 H 0.7844 -0.4227 0.2549 0.025 Uiso 1 1 calc R
C4 C 0.83610(17) -0.25389(14) 0.23185(11) 0.0181(3) Uani 1 1 d .
C5 C 0.94929(17) -0.21198(14) 0.15424(11) 0.0185(3) Uani 1 1 d .
C6 C 1.00585(17) -0.10811(14) 0.14439(11) 0.0181(3) Uani 1 1 d .
C7 C 1.13816(18) -0.05845(14) 0.09711(12) 0.0215(4) Uani 1 1 d .
H3 H 1.2044 -0.0807 0.0511 0.026 Uiso 1 1 calc R
C8 C 1.15003(17) 0.02709(14) 0.13135(12) 0.0213(4) Uani 1 1 d .
H4 H 1.2254 0.0735 0.1122 0.026 Uiso 1 1 calc R
C9 C 1.02603(17) 0.03298(13) 0.20198(11) 0.0180(3) Uani 1 1 d .
C10 C 0.98839(17) 0.08293(13) 0.27560(11) 0.0178(3) Uani 1 1 d .
C11 C 0.87631(16) 0.03749(13) 0.35235(11) 0.0171(3) Uani 1 1 d .
C12 C 0.84603(17) 0.03170(14) 0.44895(11) 0.0190(3) Uani 1 1 d .
H5 H 0.8841 0.0760 0.4736 0.023 Uiso 1 1 calc R
C13 C 0.75107(17) -0.05071(14) 0.49849(11) 0.0190(3) Uani 1 1 d .
H6 H 0.7139 -0.0722 0.5627 0.023 Uiso 1 1 calc R
C14 C 0.71915(16) -0.09793(13) 0.43408(11) 0.0173(3) Uani 1 1 d .
C15 C 0.65626(16) -0.19995(13) 0.44577(11) 0.0171(3) Uani 1 1 d .
C16 C 1.02027(17) -0.27935(14) 0.09150(11) 0.0198(4) Uani 1 1 d .
C17 C 1.06725(18) -0.22659(15) -0.00441(12) 0.0248(4) Uani 1 1 d .
H7 H 1.0542 -0.1489 -0.0287 0.030 Uiso 1 1 calc R
C18 C 1.1332(2) -0.28935(17) -0.06355(13) 0.0320(4) Uani 1 1 d .
H8 H 1.1640 -0.2535 -0.1272 0.038 Uiso 1 1 calc R
C19 C 1.1534(2) -0.40478(17) -0.02854(13) 0.0321(4) Uani 1 1 d .
H9 H 1.1963 -0.4466 -0.0687 0.039 Uiso 1 1 calc R
C20 C 1.10986(19) -0.45804(15) 0.06625(13) 0.0274(4) Uani 1 1 d .
H10 H 1.1244 -0.5356 0.0900 0.033 Uiso 1 1 calc R
C21 C 1.04471(18) -0.39586(15) 0.12570(12) 0.0229(4) Uani 1 1 d .
H11 H 1.0167 -0.4321 0.1894 0.027 Uiso 1 1 calc R
C22 C 1.07035(17) 0.17228(14) 0.27884(11) 0.0189(3) Uani 1 1 d .
C23 C 1.21500(18) 0.17063(15) 0.25215(12) 0.0224(4) Uani 1 1 d .
H12 H 1.2630 0.1098 0.2345 0.027 Uiso 1 1 calc R
C24 C 1.28731(19) 0.25935(16) 0.25184(12) 0.0259(4) Uani 1 1 d .
H13 H 1.3833 0.2584 0.2324 0.031 Uiso 1 1 calc R
C25 C 1.2178(2) 0.34902(15) 0.28013(12) 0.0269(4) Uani 1 1 d .
H14 H 1.2666 0.4087 0.2789 0.032 Uiso 1 1 calc R
C26 C 1.07493(19) 0.34948(15) 0.31033(12) 0.0248(4) Uani 1 1 d .
H15 H 1.0281 0.4083 0.3316 0.030 Uiso 1 1 calc R
C27 C 1.00140(18) 0.26260(14) 0.30900(11) 0.0217(4) Uani 1 1 d .
H16 H 0.9054 0.2644 0.3283 0.026 Uiso 1 1 calc R
C28 C 0.56678(16) -0.25813(14) 0.53779(11) 0.0177(3) Uani 1 1 d .
C29 C 0.57439(17) -0.37536(14) 0.57855(11) 0.0202(4) Uani 1 1 d .
H17 H 0.6378 -0.4189 0.5472 0.024 Uiso 1 1 calc R
C30 C 0.48906(18) -0.42780(15) 0.66492(12) 0.0237(4) Uani 1 1 d .
H18 H 0.4945 -0.5059 0.6905 0.028 Uiso 1 1 calc R
C31 C 0.39551(18) -0.36383(16) 0.71323(12) 0.0260(4) Uani 1 1 d .
H19 H 0.3381 -0.3989 0.7711 0.031 Uiso 1 1 calc R
C32 C 0.38796(17) -0.24731(15) 0.67487(12) 0.0242(4) Uani 1 1 d .
H20 H 0.3267 -0.2041 0.7077 0.029 Uiso 1 1 calc R
C33 C 0.47145(17) -0.19513(14) 0.58774(12) 0.0205(4) Uani 1 1 d .
H21 H 0.4641 -0.1171 0.5620 0.025 Uiso 1 1 calc R
C34 C 0.55895(18) -0.00095(15) 0.24523(12) 0.0242(4) Uani 1 1 d .
H22 H 0.5144 0.0690 0.2156 0.029 Uiso 1 1 calc R
H23 H 0.5428 -0.0070 0.3107 0.029 Uiso 1 1 calc R
C35 C 0.49062(18) -0.09946(15) 0.23771(12) 0.0239(4) Uani 1 1 d .
C36 C 0.53587(18) -0.13834(15) 0.16049(12) 0.0248(4) Uani 1 1 d .
H24 H 0.6101 -0.1042 0.1126 0.030 Uiso 1 1 calc R
C37 C 0.47226(18) -0.22767(15) 0.15327(12) 0.0244(4) Uani 1 1 d .
C38 C 0.35968(18) -0.27623(15) 0.22558(12) 0.0248(4) Uani 1 1 d .
H25 H 0.3154 -0.3351 0.2212 0.030 Uiso 1 1 calc R
C39 C 0.31168(18) -0.23886(15) 0.30438(12) 0.0239(4) Uani 1 1 d .
C40 C 0.37908(19) -0.15031(15) 0.30899(12) 0.0248(4) Uani 1 1 d .
H26 H 0.3490 -0.1245 0.3609 0.030 Uiso 1 1 calc R
C41 C 0.52577(19) -0.26961(16) 0.06716(12) 0.0270(4) Uani 1 1 d .
C42 C 0.4989(2) -0.17579(18) -0.01977(12) 0.0317(4) Uani 1 1 d .
H27 H 0.5319 -0.2015 -0.0737 0.048 Uiso 1 1 calc R
H28 H 0.5467 -0.1092 -0.0287 0.048 Uiso 1 1 calc R
H29 H 0.4015 -0.1585 -0.0108 0.048 Uiso 1 1 calc R
C43 C 0.68399(19) -0.29813(15) 0.05076(13) 0.0265(4) Uani 1 1 d .
H30 H 0.7018 -0.3563 0.1043 0.040 Uiso 1 1 calc R
H31 H 0.7325 -0.2316 0.0411 0.040 Uiso 1 1 calc R
H32 H 0.7151 -0.3239 -0.0032 0.040 Uiso 1 1 calc R
C44 C 0.4542(2) -0.3771(2) 0.07642(15) 0.0435(6) Uani 1 1 d .
H33 H 0.4700 -0.4367 0.1299 0.065 Uiso 1 1 calc R
H34 H 0.4914 -0.4000 0.0213 0.065 Uiso 1 1 calc R
H35 H 0.3567 -0.3617 0.0838 0.065 Uiso 1 1 calc R
C45 C 0.19138(18) -0.29356(15) 0.38606(12) 0.0249(4) Uani 1 1 d .
C46 C 0.07255(19) -0.20691(16) 0.39985(13) 0.0284(4) Uani 1 1 d .
H36 H 0.1061 -0.1443 0.4102 0.043 Uiso 1 1 calc R
H37 H 0.0002 -0.2420 0.4528 0.043 Uiso 1 1 calc R
H38 H 0.0371 -0.1803 0.3451 0.043 Uiso 1 1 calc R
C47 C 0.2468(2) -0.33916(15) 0.47528(12) 0.0268(4) Uani 1 1 d .
H39 H 0.2838 -0.2781 0.4857 0.040 Uiso 1 1 calc R
H40 H 0.3181 -0.3958 0.4675 0.040 Uiso 1 1 calc R
H41 H 0.1726 -0.3718 0.5279 0.040 Uiso 1 1 calc R
C48 C 0.1311(2) -0.39246(16) 0.37062(13) 0.0284(4) Uani 1 1 d .
H42 H 0.0567 -0.4241 0.4233 0.043 Uiso 1 1 calc R
H43 H 0.2021 -0.4496 0.3636 0.043 Uiso 1 1 calc R
H44 H 0.0972 -0.3651 0.3153 0.043 Uiso 1 1 calc R

loop_
_atom_site_aniso_label
_atom_site_aniso_U_11
_atom_site_aniso_U_22
_atom_site_aniso_U_33
_atom_site_aniso_U_23
_atom_site_aniso_U_13
_atom_site_aniso_U_12
B1 0.0167(9) 0.0173(9) 0.0171(9) -0.0039(7) -0.0019(7) -0.0045(7)
O1 0.0173(6) 0.0201(6) 0.0206(6) -0.0022(5) -0.0046(5) -0.0036(5)
N1 0.0159(7) 0.0176(7) 0.0160(6) -0.0042(5) -0.0029(5) -0.0033(5)
N2 0.0163(7) 0.0163(7) 0.0162(6) -0.0031(5) -0.0023(5) -0.0030(5)
N3 0.0157(7) 0.0152(6) 0.0167(7) -0.0036(5) -0.0024(5) -0.0025(5)
C1 0.0150(8) 0.0191(8) 0.0168(8) -0.0025(6) -0.0028(6) -0.0037(6)
C2 0.0210(8) 0.0181(8) 0.0204(8) -0.0029(7) -0.0046(7) -0.0061(7)
C3 0.0226(9) 0.0187(8) 0.0220(8) -0.0075(7) -0.0056(7) -0.0038(7)
C4 0.0184(8) 0.0195(8) 0.0181(8) -0.0064(6) -0.0060(7) -0.0010(6)
C5 0.0179(8) 0.0202(8) 0.0170(8) -0.0043(6) -0.0051(7) -0.0009(6)
C6 0.0181(8) 0.0200(8) 0.0154(8) -0.0045(6) -0.0038(6) -0.0003(7)
C7 0.0181(8) 0.0239(9) 0.0188(8) -0.0049(7) 0.0002(7) -0.0025(7)
C8 0.0170(8) 0.0224(8) 0.0214(8) -0.0036(7) -0.0007(7) -0.0063(7)
C9 0.0167(8) 0.0162(8) 0.0189(8) -0.0016(6) -0.0039(6) -0.0039(6)
C10 0.0166(8) 0.0163(8) 0.0190(8) -0.0025(6) -0.0049(6) -0.0017(6)
C11 0.0165(8) 0.0135(7) 0.0211(8) -0.0042(6) -0.0050(7) -0.0015(6)
C12 0.0186(8) 0.0180(8) 0.0214(8) -0.0076(7) -0.0043(7) -0.0016(6)
C13 0.0195(8) 0.0196(8) 0.0171(8) -0.0061(6) -0.0023(7) -0.0008(7)
C14 0.0147(8) 0.0178(8) 0.0164(8) -0.0028(6) -0.0019(6) -0.0005(6)
C15 0.0142(8) 0.0176(8) 0.0184(8) -0.0033(6) -0.0044(6) -0.0009(6)
C16 0.0171(8) 0.0236(9) 0.0202(8) -0.0084(7) -0.0044(7) -0.0021(7)
C17 0.0256(9) 0.0257(9) 0.0211(9) -0.0061(7) -0.0042(7) 0.0007(7)
C18 0.0367(11) 0.0372(11) 0.0181(9) -0.0083(8) -0.0016(8) 0.0026(9)
C19 0.0348(11) 0.0358(11) 0.0271(10) -0.0179(8) -0.0012(8) 0.0024(8)
C20 0.0303(10) 0.0229(9) 0.0292(9) -0.0105(8) -0.0050(8) 0.0004(7)
C21 0.0235(9) 0.0241(9) 0.0201(8) -0.0067(7) -0.0029(7) -0.0032(7)
C22 0.0213(8) 0.0180(8) 0.0158(8) -0.0008(6) -0.0051(6) -0.0054(7)
C23 0.0212(9) 0.0244(9) 0.0217(8) -0.0064(7) -0.0053(7) -0.0030(7)
C24 0.0205(9) 0.0341(10) 0.0229(9) -0.0060(8) -0.0041(7) -0.0101(8)
C25 0.0320(10) 0.0259(9) 0.0243(9) -0.0060(7) -0.0062(8) -0.0140(8)
C26 0.0308(10) 0.0209(9) 0.0226(9) -0.0065(7) -0.0048(7) -0.0055(7)
C27 0.0216(9) 0.0216(8) 0.0203(8) -0.0046(7) -0.0031(7) -0.0046(7)
C28 0.0149(8) 0.0207(8) 0.0175(8) -0.0051(6) -0.0031(6) -0.0045(6)
C29 0.0204(8) 0.0202(8) 0.0202(8) -0.0064(7) -0.0042(7) -0.0032(7)
C30 0.0271(9) 0.0193(8) 0.0230(9) -0.0013(7) -0.0069(7) -0.0072(7)
C31 0.0207(9) 0.0321(10) 0.0203(8) -0.0034(7) 0.0014(7) -0.0102(7)
C32 0.0161(8) 0.0306(10) 0.0233(9) -0.0091(7) 0.0010(7) -0.0017(7)
C33 0.0184(8) 0.0193(8) 0.0225(8) -0.0041(7) -0.0050(7) -0.0020(7)
C34 0.0219(9) 0.0238(9) 0.0266(9) -0.0080(7) -0.0050(7) 0.0003(7)
C35 0.0221(9) 0.0229(9) 0.0257(9) -0.0056(7) -0.0068(7) 0.0001(7)
C36 0.0214(9) 0.0268(9) 0.0237(9) -0.0053(7) -0.0037(7) -0.0023(7)
C37 0.0236(9) 0.0263(9) 0.0227(9) -0.0065(7) -0.0063(7) 0.0002(7)
C38 0.0244(9) 0.0242(9) 0.0263(9) -0.0069(7) -0.0065(7) -0.0038(7)
C39 0.0219(9) 0.0237(9) 0.0244(9) -0.0049(7) -0.0057(7) -0.0001(7)
C40 0.0248(9) 0.0259(9) 0.0247(9) -0.0095(7) -0.0073(7) 0.0032(7)
C41 0.0241(9) 0.0321(10) 0.0243(9) -0.0099(8) -0.0022(7) -0.0043(8)
C42 0.0237(9) 0.0456(12) 0.0199(9) -0.0083(8) 0.0000(7) 0.0051(8)
C43 0.0274(10) 0.0266(9) 0.0273(9) -0.0069(8) -0.0115(8) -0.0002(7)
C44 0.0459(13) 0.0599(14) 0.0322(11) -0.0303(11) 0.0059(9) -0.0209(11)
C45 0.0229(9) 0.0267(9) 0.0243(9) -0.0085(7) -0.0032(7) -0.0021(7)
C46 0.0280(10) 0.0306(10) 0.0316(10) -0.0148(8) -0.0121(8) 0.0068(8)
C47 0.0313(10) 0.0253(9) 0.0214(9) -0.0047(7) -0.0064(8) 0.0007(8)
C48 0.0282(10) 0.0267(9) 0.0298(10) -0.0077(8) -0.0043(8) -0.0078(8)

loop_
_atom_type_symbol
_atom_type_description
_atom_type_scat_dispersion_real
_atom_type_scat_dispersion_imag
_atom_type_scat_source
C C 0.0181 0.0091 'International Tables Vol C Tables 4.2.6.8 and 6.1.1.4'
H H 0.0000 0.0000 'International Tables Vol C Tables 4.2.6.8 and 6.1.1.4'
B B 0.0090 0.0039 'International Tables Vol C Tables 4.2.6.8 and 6.1.1.4'
N N 0.0311 0.0180 'International Tables Vol C Tables 4.2.6.8 and 6.1.1.4'
O O 0.0492 0.0322 'International Tables Vol C Tables 4.2.6.8 and 6.1.1.4'

loop_
_geom_angle_atom_site_label_1
_geom_angle_atom_site_label_2
_geom_angle_atom_site_label_3
_geom_angle
O1 B1 N2 109.75(13)
O1 B1 N3 115.94(14)
N2 B1 N3 105.46(13)
O1 B1 N1 116.45(14)
N2 B1 N1 104.18(14)
N3 B1 N1 103.90(13)
C34 O1 B1 118.55(13)
C1 N1 C4 112.33(13)
C1 N1 B1 124.14(13)
C4 N1 B1 123.19(13)
C9 N2 C6 112.15(13)
C9 N2 B1 124.69(13)
C6 N2 B1 123.15(13)
C14 N3 C11 111.48(13)
C14 N3 B1 124.39(13)
C11 N3 B1 123.44(13)
N1 C1 C15 118.53(14)
N1 C1 C2 105.42(14)
C15 C1 C2 135.32(15)
C3 C2 C1 108.26(14)
C3 C2 H1 125.9
C1 C2 H1 125.9
C2 C3 C4 108.32(14)
C2 C3 H2 125.8
C4 C3 H2 125.8
N1 C4 C5 118.81(14)
N1 C4 C3 105.20(14)
C5 C4 C3 135.35(15)
C6 C5 C4 118.06(14)
C6 C5 C16 119.25(14)
C4 C5 C16 122.21(14)
N2 C6 C5 119.82(14)
N2 C6 C7 105.50(14)
C5 C6 C7 133.42(15)
C8 C7 C6 108.28(15)
C8 C7 H3 125.9
C6 C7 H3 125.9
C7 C8 C9 108.26(14)
C7 C8 H4 125.9
C9 C8 H4 125.9
N2 C9 C10 118.56(14)
N2 C9 C8 105.40(14)
C10 C9 C8 134.90(15)
C11 C10 C9 118.26(14)
C11 C10 C22 119.28(14)
C9 C10 C22 122.18(14)
N3 C11 C10 120.20(14)
N3 C11 C12 105.99(13)
C10 C11 C12 132.08(15)
C13 C12 C11 108.06(14)
C13 C12 H5 126.0
C11 C12 H5 126.0
C12 C13 C14 108.10(14)
C12 C13 H6 125.9
C14 C13 H6 125.9
N3 C14 C15 119.68(14)
N3 C14 C13 106.04(13)
C15 C14 C13 132.85(15)
C1 C15 C14 117.93(14)
C1 C15 C28 122.64(14)
C14 C15 C28 119.04(14)
C21 C16 C17 118.15(15)
C21 C16 C5 121.62(15)
C17 C16 C5 120.23(16)
C18 C17 C16 120.47(17)
C18 C17 H7 119.8
C16 C17 H7 119.8
C19 C18 C17 120.41(17)
C19 C18 H8 119.8
C17 C18 H8 119.8
C20 C19 C18 119.91(17)
C20 C19 H9 120.0
C18 C19 H9 120.0
C19 C20 C21 119.98(17)
C19 C20 H10 120.0
C21 C20 H10 120.0
C20 C21 C16 121.06(16)
C20 C21 H11 119.5
C16 C21 H11 119.5
C27 C22 C23 118.37(15)
C27 C22 C10 119.17(15)
C23 C22 C10 122.47(15)
C24 C23 C22 120.39(16)
C24 C23 H12 119.8
C22 C23 H12 119.8
C25 C24 C23 120.57(17)
C25 C24 H13 119.7
C23 C24 H13 119.7
C24 C25 C26 119.62(16)
C24 C25 H14 120.2
C26 C25 H14 120.2
C25 C26 C27 120.31(17)
C25 C26 H15 119.8
C27 C26 H15 119.8
C26 C27 C22 120.66(16)
C26 C27 H16 119.7
C22 C27 H16 119.7
C29 C28 C33 117.82(15)
C29 C28 C15 122.33(15)
C33 C28 C15 119.84(15)
C30 C29 C28 121.15(16)
C30 C29 H17 119.4
C28 C29 H17 119.4
C31 C30 C29 120.09(16)
C31 C30 H18 120.0
C29 C30 H18 120.0
C30 C31 C32 119.72(16)
C30 C31 H19 120.1
C32 C31 H19 120.1
C33 C32 C31 120.17(16)
C33 C32 H20 119.9
C31 C32 H20 119.9
C32 C33 C28 121.03(16)
C32 C33 H21 119.5
C28 C33 H21 119.5
O1 C34 C35 114.95(14)
O1 C34 H22 108.5
C35 C34 H22 108.5
O1 C34 H23 108.5
C35 C34 H23 108.5
H22 C34 H23 107.5
C36 C35 C40 119.25(16)
C36 C35 C34 121.36(15)
C40 C35 C34 119.38(15)
C35 C36 C37 121.28(16)
C35 C36 H24 119.4
C37 C36 H24 119.4
C36 C37 C38 118.09(16)
C36 C37 C41 120.05(15)
C38 C37 C41 121.86(16)
C37 C38 C39 121.93(16)
C37 C38 H25 119.0
C39 C38 H25 119.0
C40 C39 C38 117.97(16)
C40 C39 C45 119.22(15)
C38 C39 C45 122.78(15)
C39 C40 C35 121.46(16)
C39 C40 H26 119.3
C35 C40 H26 119.3
C37 C41 C44 112.71(15)
C37 C41 C42 109.06(15)
C44 C41 C42 108.11(17)
C37 C41 C43 110.88(15)
C44 C41 C43 107.15(16)
C42 C41 C43 108.82(15)
C41 C42 H27 109.5
C41 C42 H28 109.5
H27 C42 H28 109.5
C41 C42 H29 109.5
H27 C42 H29 109.5
H28 C42 H29 109.5
C41 C43 H30 109.5
C41 C43 H31 109.5
H30 C43 H31 109.5
C41 C43 H32 109.5
H30 C43 H32 109.5
H31 C43 H32 109.5
C41 C44 H33 109.5
C41 C44 H34 109.5
H33 C44 H34 109.5
C41 C44 H35 109.5
H33 C44 H35 109.5
H34 C44 H35 109.5
C39 C45 C46 110.83(15)
C39 C45 C48 112.38(14)
C46 C45 C48 107.14(15)
C39 C45 C47 107.83(15)
C46 C45 C47 109.75(15)
C48 C45 C47 108.88(15)
C45 C46 H36 109.5
C45 C46 H37 109.5
H36 C46 H37 109.5
C45 C46 H38 109.5
H36 C46 H38 109.5
H37 C46 H38 109.5
C45 C47 H39 109.5
C45 C47 H40 109.5
H39 C47 H40 109.5
C45 C47 H41 109.5
H39 C47 H41 109.5
H40 C47 H41 109.5
C45 C48 H42 109.5
C45 C48 H43 109.5
H42 C48 H43 109.5
C45 C48 H44 109.5
H42 C48 H44 109.5
H43 C48 H44 109.5

loop_
_geom_bond_atom_site_label_1
_geom_bond_atom_site_label_2
_geom_bond_distance
B1 O1 1.437(2)
B1 N2 1.498(2)
B1 N3 1.505(2)
B1 N1 1.505(2)
O1 C34 1.410(2)
N1 C1 1.367(2)
N1 C4 1.368(2)
N2 C9 1.367(2)
N2 C6 1.367(2)
N3 C14 1.370(2)
N3 C11 1.369(2)
C1 C15 1.422(2)
C1 C2 1.436(2)
C2 C3 1.370(2)
C2 H1 0.9300
C3 C4 1.440(2)
C3 H2 0.9300
C4 C5 1.423(2)
C5 C6 1.422(2)
C5 C16 1.481(2)
C6 C7 1.437(2)
C7 C8 1.367(2)
C7 H3 0.9300
C8 C9 1.438(2)
C8 H4 0.9300
C9 C10 1.423(2)
C10 C11 1.418(2)
C10 C22 1.480(2)
C11 C12 1.436(2)
C12 C13 1.373(2)
C12 H5 0.9300
C13 C14 1.434(2)
C13 H6 0.9300
C14 C15 1.424(2)
C15 C28 1.479(2)
C16 C21 1.398(2)
C16 C17 1.400(2)
C17 C18 1.387(3)
C17 H7 0.9300
C18 C19 1.381(3)
C18 H8 0.9300
C19 C20 1.383(3)
C19 H9 0.9300
C20 C21 1.383(2)
C20 H10 0.9300
C21 H11 0.9300
C22 C27 1.401(2)
C22 C23 1.400(2)
C23 C24 1.390(2)
C23 H12 0.9300
C24 C25 1.382(3)
C24 H13 0.9300
C25 C26 1.385(3)
C25 H14 0.9300
C26 C27 1.388(2)
C26 H15 0.9300
C27 H16 0.9300
C28 C29 1.400(2)
C28 C33 1.402(2)
C29 C30 1.387(2)
C29 H17 0.9300
C30 C31 1.388(3)
C30 H18 0.9300
C31 C32 1.387(3)
C31 H19 0.9300
C32 C33 1.387(2)
C32 H20 0.9300
C33 H21 0.9300
C34 C35 1.525(2)
C34 H22 0.9700
C34 H23 0.9700
C35 C36 1.388(2)
C35 C40 1.392(3)
C36 C37 1.395(2)
C36 H24 0.9300
C37 C38 1.398(3)
C37 C41 1.540(2)
C38 C39 1.401(2)
C38 H25 0.9300
C39 C40 1.390(2)
C39 C45 1.535(2)
C40 H26 0.9300
C41 C44 1.542(3)
C41 C42 1.547(3)
C41 C43 1.559(3)
C42 H27 0.9600
C42 H28 0.9600
C42 H29 0.9600
C43 H30 0.9600
C43 H31 0.9600
C43 H32 0.9600
C44 H33 0.9600
C44 H34 0.9600
C44 H35 0.9600
C45 C46 1.537(3)
C45 C48 1.545(2)
C45 C47 1.553(3)
C46 H36 0.9600
C46 H37 0.9600
C46 H38 0.9600
C47 H39 0.9600
C47 H40 0.9600
C47 H41 0.9600
C48 H42 0.9600
C48 H43 0.9600
C48 H44 0.9600

loop_
_geom_torsion_atom_site_label_1
_geom_torsion_atom_site_label_2
_geom_torsion_atom_site_label_3
_geom_torsion_atom_site_label_4
_geom_torsion
N2 B1 O1 C34 178.35(13)
N3 B1 O1 C34 -62.34(18)
N1 B1 O1 C34 60.37(19)
O1 B1 N1 C1 -90.89(19)
N2 B1 N1 C1 148.12(15)
N3 B1 N1 C1 37.9(2)
O1 B1 N1 C4 81.91(19)
N2 B1 N1 C4 -39.1(2)
N3 B1 N1 C4 -149.30(14)
O1 B1 N2 C9 92.49(18)
N3 B1 N2 C9 -33.1(2)
N1 B1 N2 C9 -142.15(15)
O1 B1 N2 C6 -88.86(18)
N3 B1 N2 C6 145.58(15)
N1 B1 N2 C6 36.5(2)
O1 B1 N3 C14 98.41(18)
N2 B1 N3 C14 -139.97(15)
N1 B1 N3 C14 -30.7(2)
O1 B1 N3 C11 -91.94(18)
N2 B1 N3 C11 29.7(2)
N1 B1 N3 C11 138.97(15)
C4 N1 C1 C15 164.58(14)
B1 N1 C1 C15 -21.9(2)
C4 N1 C1 C2 -7.05(19)
B1 N1 C1 C2 166.45(15)
N1 C1 C2 C3 4.43(19)
C15 C1 C2 C3 -165.09(19)
C1 C2 C3 C4 -0.5(2)
C1 N1 C4 C5 -165.51(15)
B1 N1 C4 C5 20.9(2)
C1 N1 C4 C3 6.74(19)
B1 N1 C4 C3 -166.82(15)
C2 C3 C4 N1 -3.64(19)
C2 C3 C4 C5 166.69(19)
N1 C4 C5 C6 5.7(2)
C3 C4 C5 C6 -163.63(18)
N1 C4 C5 C16 177.69(15)
C3 C4 C5 C16 8.4(3)
C9 N2 C6 C5 162.52(15)
B1 N2 C6 C5 -16.3(2)
C9 N2 C6 C7 -6.30(19)
B1 N2 C6 C7 174.90(15)
C4 C5 C6 N2 -8.0(2)
C16 C5 C6 N2 179.79(15)
C4 C5 C6 C7 157.11(18)
C16 C5 C6 C7 -15.1(3)
N2 C6 C7 C8 3.31(19)
C5 C6 C7 C8 -163.30(18)
C6 C7 C8 C9 0.6(2)
C6 N2 C9 C10 -162.93(15)
B1 N2 C9 C10 15.8(2)
C6 N2 C9 C8 6.66(19)
B1 N2 C9 C8 -174.56(15)
C7 C8 C9 N2 -4.30(19)
C7 C8 C9 C10 162.76(19)
N2 C9 C10 C11 9.4(2)
C8 C9 C10 C11 -156.41(18)
N2 C9 C10 C22 -176.77(15)
C8 C9 C10 C22 17.5(3)
C14 N3 C11 C10 160.88(15)
B1 N3 C11 C10 -10.0(2)
C14 N3 C11 C12 -5.88(18)
B1 N3 C11 C12 -176.71(15)
C9 C10 C11 N3 -12.1(2)
C22 C10 C11 N3 173.84(15)
C9 C10 C11 C12 150.65(18)
C22 C10 C11 C12 -23.4(3)
N3 C11 C12 C13 3.68(18)
C10 C11 C12 C13 -160.85(17)
C11 C12 C13 C14 -0.32(19)
C11 N3 C14 C15 -162.37(14)
B1 N3 C14 C15 8.4(2)
C11 N3 C14 C13 5.69(18)
B1 N3 C14 C13 176.42(15)
C12 C13 C14 N3 -3.17(18)
C12 C13 C14 C15 162.65(17)
N1 C1 C15 C14 -6.8(2)
C2 C1 C15 C14 161.65(18)
N1 C1 C15 C28 -179.58(15)
C2 C1 C15 C28 -11.1(3)
N3 C14 C15 C1 13.3(2)
C13 C14 C15 C1 -150.98(18)
N3 C14 C15 C28 -173.70(15)
C13 C14 C15 C28 22.0(3)
C6 C5 C16 C21 133.36(17)
C4 C5 C16 C21 -38.5(2)
C6 C5 C16 C17 -45.4(2)
C4 C5 C16 C17 142.68(17)
C21 C16 C17 C18 1.5(3)
C5 C16 C17 C18 -179.68(17)
C16 C17 C18 C19 0.0(3)
C17 C18 C19 C20 -1.1(3)
C18 C19 C20 C21 0.7(3)
C19 C20 C21 C16 0.8(3)
C17 C16 C21 C20 -1.9(3)
C5 C16 C21 C20 179.33(16)
C11 C10 C22 C27 -45.5(2)
C9 C10 C22 C27 140.68(17)
C11 C10 C22 C23 134.98(17)
C9 C10 C22 C23 -38.8(2)
C27 C22 C23 C24 -2.8(2)
C10 C22 C23 C24 176.69(15)
C22 C23 C24 C25 1.7(3)
C23 C24 C25 C26 1.0(3)
C24 C25 C26 C27 -2.4(3)
C25 C26 C27 C22 1.2(3)
C23 C22 C27 C26 1.4(2)
C10 C22 C27 C26 -178.13(15)
C1 C15 C28 C29 36.6(2)
C14 C15 C28 C29 -136.08(17)
C1 C15 C28 C33 -144.27(17)
C14 C15 C28 C33 43.1(2)
C33 C28 C29 C30 0.9(2)
C15 C28 C29 C30 -179.90(16)
C28 C29 C30 C31 -1.0(3)
C29 C30 C31 C32 -0.1(3)
C30 C31 C32 C33 1.3(3)
C31 C32 C33 C28 -1.4(3)
C29 C28 C33 C32 0.3(2)
C15 C28 C33 C32 -178.89(15)
B1 O1 C34 C35 -83.27(18)
O1 C34 C35 C36 -34.1(2)
O1 C34 C35 C40 146.99(17)
C40 C35 C36 C37 -0.4(3)
C34 C35 C36 C37 -179.29(17)
C35 C36 C37 C38 1.0(3)
C35 C36 C37 C41 -179.42(17)
C36 C37 C38 C39 -1.0(3)
C41 C37 C38 C39 179.40(17)
C37 C38 C39 C40 0.4(3)
C37 C38 C39 C45 -177.90(17)
C38 C39 C40 C35 0.2(3)
C45 C39 C40 C35 178.61(17)
C36 C35 C40 C39 -0.3(3)
C34 C35 C40 C39 178.69(16)
C36 C37 C41 C44 173.37(18)
C38 C37 C41 C44 -7.0(3)
C36 C37 C41 C42 -66.6(2)
C38 C37 C41 C42 113.05(19)
C36 C37 C41 C43 53.2(2)
C38 C37 C41 C43 -127.15(18)
C40 C39 C45 C46 61.7(2)
C38 C39 C45 C46 -119.99(19)
C40 C39 C45 C48 -178.42(16)
C38 C39 C45 C48 -0.1(2)
C40 C39 C45 C47 -58.4(2)
C38 C39 C45 C47 119.86(18)
